data_2206848
loop_
_publ_author_name
'Tang, Gu-Ping'
'Gu, Jian-Ming'

_publ_section_title
;<i>N</i>-[4-Cyano-3-(trifluoromethyl)phenyl]-3-(4-fluorophenylsulfanyl)-2-hydroxy-2-methylpropionamide
 chloroform solvate
;
_journal_coeditor_code BH6024
_journal_issue 10
_journal_name_full 'Acta Crystallographica Section E'
_journal_page_first o3184
_journal_page_last o3186
_journal_paper_doi 10.1107/S1600536805027650
_journal_volume 61
_journal_year 2005
_chemical_formula_iupac 'C18 H14 F4 N2 O2 S , C H Cl3'
_chemical_formula_moiety 'C18 H14 F4 N2 O2 S , C H Cl3'
_chemical_formula_sum 'C19 H15 Cl3 F4 N2 O2 S'
_chemical_formula_weight 517.75
_chemical_melting_point 390.0(10)
_chemical_name_systematic
;
N-[4-Cyano-3-(trifluoromethyl)phenyl]-3-(4-fluorophenylsulfanyl)-2-hydroxy-
2-methylpropionamide chloroform solvate
;
_space_group_IT_number 2
_symmetry_cell_setting triclinic
_symmetry_space_group_name_Hall '-P 1'
_symmetry_space_group_name_H-M 'P -1'
_cell_angle_alpha 110.718(4)
_cell_angle_beta 90.895(2)
_cell_angle_gamma 105.595(2)
_cell_formula_units_Z 2
_cell_length_a 8.8442(9)
_cell_length_b 10.4591(9)
_cell_length_c 13.3190(10)
_cell_measurement_reflns_used 4876
_cell_measurement_temperature 253.0(10)
_cell_measurement_theta_max 27.5
_cell_measurement_theta_min 2.2
_cell_volume 1101.53(17)
_computing_cell_refinement PROCESS-AUTO
_computing_data_collection 'PROCESS-AUTO (Rigaku, 1998)'
_computing_data_reduction 'Crystal Structure (Rigaku/MSC, 2004)'
_computing_molecular_graphics 'ORTEP-3 for Windows (Farrugia, 1997)'
_computing_publication_material 'Crystal Structure'
_computing_structure_refinement 'CRYSTALS (Betteridge et al., 2003)'
_computing_structure_solution 'SIR97 (Altomare et al., 1999)'
_diffrn_detector_area_resol_mean 10.00
_diffrn_measured_fraction_theta_full 0.9657
_diffrn_measured_fraction_theta_max 0.9710
_diffrn_measurement_device_type 'Rigaku R-AXIS RAPID'
_diffrn_measurement_method \w
_diffrn_radiation_type 'Mo K\a'
_diffrn_radiation_wavelength 0.7107
_diffrn_reflns_av_R_equivalents 0.025
_diffrn_reflns_limit_h_max 11
_diffrn_reflns_limit_h_min -11
_diffrn_reflns_limit_k_max 13
_diffrn_reflns_limit_k_min -13
_diffrn_reflns_limit_l_max 17
_diffrn_reflns_limit_l_min -17
_diffrn_reflns_number 9744
_diffrn_reflns_theta_full 27.50
_diffrn_reflns_theta_max 27.45
_exptl_absorpt_coefficient_mu 0.563
_exptl_absorpt_correction_T_max 0.854
_exptl_absorpt_correction_T_min 0.738
_exptl_absorpt_correction_type multi-scan
_exptl_absorpt_process_details '(ABSCOR; Higashi, 1995)'
_exptl_crystal_colour colourless
_exptl_crystal_density_diffrn 1.561
_exptl_crystal_density_method 'not measured'
_exptl_crystal_description block
_exptl_crystal_F_000 524.00
_exptl_crystal_size_max 0.42
_exptl_crystal_size_mid 0.33
_exptl_crystal_size_min 0.28
_refine_diff_density_max 0.39
_refine_diff_density_min -0.38
_refine_ls_extinction_method none
_refine_ls_goodness_of_fit_ref 0.959
_refine_ls_hydrogen_treatment constr
_refine_ls_number_parameters 334
_refine_ls_number_reflns 4892
_refine_ls_R_factor_gt 0.0470
_refine_ls_shift/su_max 0.0100
_refine_ls_structure_factor_coef Fsqd
_refine_ls_weighting_details 'w = 1/[0.0002Fo^2^ + 3\s(Fo^2^) + 0.5]/(4Fo^2^)'
_refine_ls_weighting_scheme calc
_refine_ls_wR_factor_ref 0.0890
_reflns_number_gt 3260
_reflns_number_total 4896
_reflns_threshold_expression F^2^>2\s(F^2^)
_cod_data_source_file bh6024.cif
_cod_data_source_block I
_cod_original_cell_volume 1101.5(2)
_cod_database_code 2206848

loop_
_symmetry_equiv_pos_site_id
_symmetry_equiv_pos_as_xyz
1 +x,+y,+z
2 -x,-y,-z

loop_
_atom_site_label
_atom_site_fract_x
_atom_site_fract_y
_atom_site_fract_z
_atom_site_U_iso_or_equiv
_atom_site_adp_type
_atom_site_calc_flag
_atom_site_refinement_flags
_atom_site_occupancy
_atom_site_type_symbol
Cl11 1.2062(2) 0.8504(2) 0.43800(10) 0.0960(5) Uani d P 0.70 Cl
Cl12 1.1429(8) 0.8661(8) 0.4300(6) 0.172(3) Uani d P 0.30 Cl
Cl21 1.0358(2) 0.9036(2) 0.63050(10) 0.1095(5) Uani d P 0.80 Cl
Cl22 1.017(2) 0.9230(10) 0.5951(6) 0.166(4) Uani d P 0.20 Cl
Cl31 0.9634(3) 0.6151(2) 0.4646(2) 0.1167(8) Uani d P 0.50 Cl
Cl32 0.9101(3) 0.6728(2) 0.4393(2) 0.1071(7) Uani d P 0.50 Cl
S1 0.29974(8) 0.17911(6) 0.16587(5) 0.0675(2) Uani d . 1.00 S
F4 0.5753(2) 0.78020(10) 0.44900(10) 0.1209(7) Uani d . 1.00 F
F11 1.0834(8) 0.0945(2) -0.1285(6) 0.117(2) Uani d P 0.60 F
F12 1.1140(10) 0.0985(3) -0.1135(7) 0.078(2) Uani d P 0.40 F
F21 1.2803(3) 0.2720(10) -0.0626(8) 0.069(2) Uani d P 0.40 F
F22 1.2746(3) 0.2951(7) -0.0757(6) 0.131(2) Uani d P 0.60 F
F31 1.0920(10) 0.2760(10) -0.1613(5) 0.117(2) Uani d P 0.70 F
F32 1.041(2) 0.234(2) -0.1663(8) 0.106(4) Uani d P 0.30 F
O1 0.45010(10) -0.06550(10) 0.09616(9) 0.0475(4) Uani d . 1.00 O
O2 0.6803(2) 0.24350(10) 0.31210(10) 0.0509(4) Uani d . 1.00 O
N1 0.7076(2) 0.14020(10) 0.13440(10) 0.0418(4) Uani d . 1.00 N
N2 1.3224(2) 0.6270(2) 0.0573(2) 0.0659(6) Uani d . 1.00 N
C1 0.3477(2) 0.0824(2) 0.2440(2) 0.0505(6) Uani d . 1.00 C
C2 0.4850(2) 0.0225(2) 0.20820(10) 0.0399(5) Uani d . 1.00 C
C3 0.5171(3) -0.0599(2) 0.2764(2) 0.0530(6) Uani d . 1.00 C
C4 0.6341(2) 0.1476(2) 0.22390(10) 0.0382(5) Uani d . 1.00 C
C5 0.8428(2) 0.2384(2) 0.12410(10) 0.0378(5) Uani d . 1.00 C
C6 0.9007(2) 0.3776(2) 0.19800(10) 0.0485(6) Uani d . 1.00 C
C7 1.0292(2) 0.4711(2) 0.17840(10) 0.0491(6) Uani d . 1.00 C
C8 1.1023(2) 0.4287(2) 0.08670(10) 0.0393(5) Uani d . 1.00 C
C9 1.2283(2) 0.5361(2) 0.0681(2) 0.0471(6) Uani d . 1.00 C
C10 1.0473(2) 0.2868(2) 0.01470(10) 0.0378(5) Uani d . 1.00 C
C11 1.1237(2) 0.23320(10) -0.0851(2) 0.0539(7) Uani d . 1.00 C
C12 0.9196(2) 0.1936(2) 0.03410(10) 0.0389(5) Uani d . 1.00 C
C13 0.3847(2) 0.3598(2) 0.2522(2) 0.0517(6) Uani d . 1.00 C
C14 0.3347(3) 0.4153(3) 0.3517(2) 0.0672(8) Uani d . 1.00 C
C15 0.3985(3) 0.5561(3) 0.4186(2) 0.0731(9) Uani d . 1.00 C
C16 0.5099(4) 0.6404(3) 0.3832(2) 0.0784(9) Uani d . 1.00 C
C17 0.5615(3) 0.5922(3) 0.2851(2) 0.0800(10) Uani d . 1.00 C
C18 0.4983(3) 0.4503(3) 0.2190(2) 0.0656(8) Uani d . 1.00 C
C19 1.0889(3) 0.7859(2) 0.5206(2) 0.0822(9) Uani d . 1.00 C
H2 0.3749 0.1468 0.3191 0.058 Uiso c R 1.00 H
H3 0.2552 0.0035 0.2373 0.058 Uiso c R 1.00 H
H6 0.8509 0.4099 0.2639 0.053 Uiso c R 1.00 H
H7 1.0690 0.5697 0.2307 0.053 Uiso c R 1.00 H
H12 0.8823 0.0940 -0.0166 0.044 Uiso c R 1.00 H
H14 0.2519 0.3527 0.3754 0.082 Uiso c R 1.00 H
H15 0.3636 0.5940 0.4898 0.090 Uiso c R 1.00 H
H17 0.6427 0.6568 0.2619 0.102 Uiso c R 1.00 H
H18 0.5339 0.4137 0.1479 0.085 Uiso c R 1.00 H
H19 1.1278 0.7374 0.5588 0.094 Uiso c R 1.00 H
H31 0.5450 0.0031 0.3509 0.064 Uiso c R 1.00 H
H32 0.6029 -0.0980 0.2514 0.065 Uiso c R 1.00 H
H33 0.4242 -0.1368 0.2696 0.065 Uiso c R 1.00 H
H101 0.4167 -0.1595 0.0834 0.053 Uiso c R 1.00 H
H111 0.6655 0.0661 0.0770 0.045 Uiso c R 1.00 H

loop_
_atom_site_aniso_label
_atom_site_aniso_U_11
_atom_site_aniso_U_22
_atom_site_aniso_U_33
_atom_site_aniso_U_12
_atom_site_aniso_U_13
_atom_site_aniso_U_23
Cl11 0.0940(10) 0.1010(10) 0.0920(10) 0.0254(8) 0.0354(7) 0.0359(7)
Cl12 0.255(8) 0.203(5) 0.158(4) 0.140(5) 0.101(5) 0.126(4)
Cl21 0.0899(8) 0.1290(10) 0.0675(9) 0.0435(8) 0.0094(6) -0.0205(9)
Cl22 0.260(10) 0.196(7) 0.101(6) 0.152(7) 0.082(6) 0.058(5)
Cl31 0.124(2) 0.101(2) 0.0800(10) 0.0080(10) 0.0300(10) -0.0020(10)
Cl32 0.0790(10) 0.114(2) 0.0690(10) -0.0060(10) 0.0094(9) -0.0100(10)
S1 0.0756(4) 0.0606(4) 0.0607(4) 0.0246(3) -0.0138(3) 0.0134(3)
F4 0.172(2) 0.0521(9) 0.1160(10) 0.0160(10) -0.0100(10) 0.0183(9)
F11 0.117(4) 0.061(3) 0.102(4) -0.021(2) 0.071(3) -0.022(2)
F12 0.132(6) 0.060(4) 0.077(4) 0.070(4) 0.047(4) 0.035(4)
F21 0.036(4) 0.115(5) 0.075(4) 0.042(4) 0.017(3) 0.040(4)
F22 0.087(4) 0.102(3) 0.123(5) -0.024(3) 0.068(3) -0.018(3)
F31 0.154(4) 0.187(6) 0.077(3) 0.104(4) 0.055(2) 0.088(3)
F32 0.170(10) 0.160(10) 0.036(4) 0.110(10) 0.050(5) 0.044(5)
O1 0.0578(8) 0.0340(7) 0.0381(7) -0.0012(6) 0.0059(6) 0.0096(6)
O2 0.0571(9) 0.0470(8) 0.0346(7) 0.0022(6) 0.0040(6) 0.0086(6)
N1 0.0437(9) 0.0341(8) 0.0342(8) -0.0009(7) 0.0053(7) 0.0061(7)
N2 0.0620(10) 0.0490(10) 0.0780(10) -0.0031(9) 0.0080(10) 0.0280(10)
C1 0.0450(10) 0.0510(10) 0.0500(10) 0.0080(9) 0.0090(10) 0.0170(10)
C2 0.0450(10) 0.0360(10) 0.0330(10) 0.0052(8) 0.0055(8) 0.0121(8)
C3 0.0620(10) 0.0490(10) 0.0500(10) 0.0110(10) 0.0090(10) 0.0250(10)
C4 0.0420(10) 0.0360(10) 0.0350(10) 0.0087(8) 0.0046(8) 0.0138(8)
C5 0.0380(10) 0.0350(10) 0.0360(10) 0.0043(8) 0.0019(8) 0.0127(8)
C6 0.0520(10) 0.0390(10) 0.0420(10) 0.0036(9) 0.0110(9) 0.0067(9)
C7 0.0530(10) 0.0310(10) 0.0470(10) -0.0002(9) 0.0060(10) 0.0055(9)
C8 0.0350(10) 0.0360(10) 0.0430(10) 0.0031(8) 0.0042(8) 0.0159(8)
C9 0.0450(10) 0.0400(10) 0.0500(10) 0.0050(9) 0.0022(9) 0.0150(9)
C10 0.0350(10) 0.0390(10) 0.0390(10) 0.0081(8) 0.0040(8) 0.0154(8)
C11 0.056(2) 0.0460(10) 0.0520(10) 0.0060(10) 0.0160(10) 0.0150(10)
C12 0.0390(10) 0.0319(9) 0.0370(10) 0.0034(8) 0.0003(8) 0.0082(8)
C13 0.0510(10) 0.0560(10) 0.0530(10) 0.0230(10) 0.0040(10) 0.0220(10)
C14 0.073(2) 0.0620(10) 0.071(2) 0.0250(10) 0.0250(10) 0.0260(10)
C15 0.100(2) 0.061(2) 0.065(2) 0.0380(10) 0.0200(10) 0.0210(10)
C16 0.107(2) 0.051(2) 0.075(2) 0.0240(10) -0.003(2) 0.0210(10)
C17 0.089(2) 0.062(2) 0.103(2) 0.0140(10) 0.019(2) 0.051(2)
C18 0.074(2) 0.077(2) 0.0610(10) 0.0340(10) 0.0170(10) 0.0360(10)
C19 0.091(2) 0.088(2) 0.0520(10) 0.0240(10) 0.0120(10) 0.0110(10)

loop_
_atom_type_symbol
_atom_type_description
_atom_type_scat_dispersion_real
_atom_type_scat_dispersion_imag
_atom_type_scat_source
C C 0.003 0.002
;
International Tables for Crystallography
(1992, Vol. C, Tables 4.2.6.8 and 6.1.1.4)
;
H H 0.000 0.000
;
International Tables for Crystallography
(1992, Vol. C, Table 6.1.1.4)
;
O O 0.011 0.006
;
International Tables for Crystallography
(1992, Vol. C, Tables 4.2.6.8 and 6.1.1.4)
;
N N 0.006 0.003
;
International Tables for Crystallography
(1992, Vol. C, Tables 4.2.6.8 and 6.1.1.4)
;
Cl Cl 0.148 0.159
;
International Tables for Crystallography
(1992, Vol. C, Tables 4.2.6.8 and 6.1.1.4)
;
F F 0.017 0.010
;
International Tables for Crystallography
(1992, Vol. C, Tables 4.2.6.8 and 6.1.1.4)
;
S S 0.125 0.123
;
International Tables for Crystallography
(1992, Vol. C, Tables 4.2.6.8 and 6.1.1.4)
;

loop_
_geom_angle_atom_site_label_1
_geom_angle_atom_site_label_2
_geom_angle_atom_site_label_3
_geom_angle
Cl11 C19 Cl21 119.10(10)
Cl11 C19 Cl22 105.2(4)
Cl11 C19 Cl31 117.60(10)
Cl11 C19 Cl32 106.2(2)
Cl12 C19 Cl21 108.7(3)
Cl12 C19 Cl31 114.3(2)
Cl21 C19 Cl31 117.5(2)
Cl21 C19 Cl32 105.6(2)
Cl22 C19 Cl31 119.7(4)
S1 C1 C2 113.6(2)
C13 S1 C1 102.90(10)
S1 C13 C14 121.3(2)
S1 C13 C18 120.3(2)
F4 C16 C17 118.4(2)
F4 C16 C15 118.7(2)
F11 C11 F21 104.3(5)
F11 C11 F22 114.3(5)
F11 C11 F31 106.1(5)
F12 C11 F22 103.5(6)
F12 C11 F31 117.1(6)
F12 C11 C10 112.4(5)
F21 C11 F31 107.7(6)
F21 C11 F32 128.4(9)
F21 C11 C10 111.2(4)
F22 C11 F32 114.8(8)
F22 C11 C10 114.7(3)
F31 C11 C10 114.1(4)
F32 C11 C10 108.3(7)
O1 C2 C1 108.9(2)
O1 C2 C4 108.60(10)
O1 C2 C3 111.60(10)
O2 C4 C2 120.6(2)
O2 C4 N1 124.2(2)
N1 C4 C2 115.20(10)
C5 N1 C4 127.80(10)
N1 C5 C6 123.2(2)
N1 C5 C12 117.60(10)
N2 C9 C8 175.4(2)
C1 C2 C4 108.7(2)
C1 C2 C3 110.7(2)
C4 C2 C3 108.3(2)
C12 C5 C6 119.2(2)
C5 C6 C7 119.7(2)
C5 C12 C10 121.00(10)
C6 C7 C8 121.30(10)
C7 C8 C10 118.7(2)
C7 C8 C9 117.80(10)
C10 C8 C9 123.4(2)
C8 C10 C11 121.3(2)
C8 C10 C12 120.0(2)
C12 C10 C11 118.70(10)
C18 C13 C14 118.3(2)
C13 C14 C15 121.7(2)
C13 C18 C17 120.4(2)
C14 C15 C16 118.0(2)
C15 C16 C17 122.9(2)
C16 C17 C18 118.7(3)
Cl11 C19 H19 118.9327
Cl12 C19 H19 140.5302
Cl21 C19 H19 96.4389
Cl22 C19 H19 117.0419
Cl31 C19 H19 77.3166
Cl32 C19 H19 109.6825
S1 C1 H2 108.3710
S1 C1 H3 108.4947
H101 O1 C2 113.6427
H111 N1 C4 115.9415
H111 N1 C5 116.2185
H2 C1 C2 108.4686
H3 C1 C2 108.3745
H3 C1 H2 109.4548
C2 C3 H31 109.6748
C2 C3 H32 109.1022
C2 C3 H33 109.6251
H32 C3 H31 109.4779
H33 C3 H31 109.4741
H33 C3 H32 109.4726
C5 C6 H6 120.3401
C5 C12 H12 119.5708
C6 C7 H7 119.2658
H6 C6 C7 119.9811
H7 C7 C8 119.3980
C10 C12 H12 119.4789
C13 C14 H14 119.1366
C13 C18 H18 119.7595
H14 C14 C15 119.2082
C14 C15 H15 120.9946
H15 C15 C16 121.0356
C16 C17 H17 120.6299
H17 C17 C18 120.6217
C17 C18 H18 119.8896

loop_
_geom_bond_atom_site_label_1
_geom_bond_atom_site_label_2
_geom_bond_distance
_geom_bond_publ_flag
Cl11 C19 1.711(3) ?
Cl12 C19 1.705(9) ?
Cl21 C19 1.713(3) ?
Cl22 C19 1.720(10) ?
Cl31 C19 1.716(3) ?
Cl32 C19 1.763(3) ?
S1 C1 1.801(3) y
S1 C13 1.769(2) y
F4 C16 1.365(2) ?
F11 C11 1.300(2) ?
F12 C11 1.302(4) ?
F21 C11 1.330(3) ?
F22 C11 1.299(3) ?
F31 C11 1.300(10) ?
F32 C11 1.30(2) ?
O1 C2 1.425(2) y
O2 C4 1.218(2) y
N1 C4 1.354(2) ?
N1 C5 1.396(2) ?
N2 C9 1.137(3) y
C1 C2 1.521(3) ?
C2 C3 1.525(3) ?
C2 C4 1.537(2) ?
C5 C6 1.386(2) ?
C5 C12 1.385(3) ?
C6 C7 1.382(3) ?
C7 C8 1.379(3) ?
C8 C9 1.448(3) y
C8 C10 1.396(2) ?
C10 C11 1.498(3) ?
C10 C12 1.374(3) ?
C13 C14 1.378(3) ?
C13 C18 1.379(3) ?
C14 C15 1.375(3) ?
C15 C16 1.346(4) ?
C16 C17 1.358(4) ?
C17 C18 1.380(3) ?
O1 H101 0.8978 ?
N1 H111 0.8599 ?
C1 H2 0.9700 ?
C1 H3 0.9700 ?
C3 H31 0.9600 ?
C3 H32 0.9600 ?
C3 H33 0.9600 ?
C6 H6 0.9800 ?
C7 H7 0.9800 ?
C12 H12 0.9800 ?
C14 H14 0.9800 ?
C15 H15 0.9800 ?
C17 H17 0.9800 ?
C18 H18 0.9800 ?
C19 H19 0.9507 ?

loop_
_geom_contact_atom_site_label_1
_geom_contact_atom_site_label_2
_geom_contact_distance
_geom_contact_site_symmetry_2
Cl11 Cl21 2.952(3) .
Cl11 Cl22 2.720(10) .
Cl11 Cl31 2.932(3) .
Cl11 Cl32 2.778(3) .
Cl11 F4 3.545(3) 1_655
Cl12 Cl21 2.779(8) .
Cl12 Cl22 2.440(10) .
Cl12 Cl31 2.875(9) .
Cl12 Cl32 2.508(8) .
Cl21 Cl31 2.932(2) .
Cl21 Cl32 2.769(2) .
Cl21 F11 3.072(6) 1_566
Cl21 F12 3.242(8) 1_566
Cl21 F32 3.55(2) 1_566
Cl22 Cl31 2.970(10) .
Cl22 Cl32 2.612(8) .
Cl22 F11 3.440(10) 1_566
Cl31 C6 3.470(3) .
Cl32 F4 3.427(3) .
Cl32 C6 3.563(3) .
Cl32 C16 3.506(4) .
Cl32 C17 3.408(4) .
S1 F21 3.520(10) 1_455
S1 O1 3.060(2) .
S1 C2 2.784(2) .
S1 C4 3.175(2) .
S1 C14 2.750(2) .
S1 C18 2.738(2) .
F4 Cl11 3.545(3) 1_455
F4 C3 3.390(3) 1_565
F4 C14 3.581(3) .
F4 C15 2.333(3) .
F4 C17 2.339(3) .
F4 C18 3.598(3) .
F11 Cl21 3.072(6) 1_544
F11 Cl22 3.440(10) 1_544
F11 F21 2.077(7) .
F11 F22 2.184(7) .
F11 F31 2.080(10) .
F11 F32 1.83(2) .
F11 C10 2.332(5) .
F11 C12 2.679(7) .
F12 Cl21 3.242(8) 1_544
F12 F21 1.892(9) .
F12 F22 2.043(8) .
F12 F31 2.220(10) .
F12 F32 2.03(2) .
F12 C8 3.569(6) .
F12 C10 2.329(7) .
F12 C12 2.730(10) .
F21 S1 3.520(10) 1_655
F21 F31 2.120(10) .
F21 F32 2.37(2) .
F21 N2 3.392(9) .
F21 C8 2.880(8) .
F21 C9 2.858(9) .
F21 C10 2.335(6) .
F21 C12 3.461(6) .
F22 F31 1.890(10) .
F22 F32 2.19(2) .
F22 N2 3.194(7) .
F22 C8 2.840(6) .
F22 C9 2.712(7) .
F22 C10 2.357(5) .
F22 C12 3.546(5) .
F31 C8 3.106(7) .
F31 C9 3.230(7) .
F31 C10 2.351(8) .
F31 C12 3.293(9) .
F32 Cl21 3.55(2) 1_544
F32 C8 3.210(10) .
F32 C9 3.540(10) .
F32 C10 2.270(10) .
F32 C12 3.020(10) .
O1 O1 3.335(2) 2_655
O1 O2 3.5450(10) .
O1 N1 2.575(2) .
O1 N1 3.093(2) 2_655
O1 N2 2.956(2) 1_445
O1 C1 2.397(2) .
O1 C3 2.440(3) .
O1 C4 2.406(2) .
O1 C5 3.475(2) 2_655
O1 C12 3.364(2) 2_655
O2 N1 2.275(2) .
O2 C1 2.913(2) .
O2 C2 2.399(2) .
O2 C3 2.971(2) .
O2 C5 2.897(2) .
O2 C6 2.864(3) .
O2 C13 3.359(3) .
O2 C18 3.538(4) .
N1 O1 3.093(2) 2_655
N1 C1 3.516(3) .
N1 C2 2.443(2) .
N1 C3 3.435(3) .
N1 C6 2.447(2) .
N1 C12 2.378(2) .
N2 O1 2.956(2) 1_665
N2 C3 3.501(2) 1_665
N2 C7 3.421(3) .
N2 C8 2.583(3) .
N2 C10 3.574(2) .
C1 C3 2.506(4) .
C1 C4 2.485(3) .
C1 C13 2.792(3) .
C1 C14 3.298(3) .
C3 F4 3.390(3) 1_545
C3 N2 3.501(2) 1_445
C3 C4 2.481(3) .
C4 C5 2.470(3) .
C4 C6 3.005(3) .
C4 C13 3.464(3) .
C5 O1 3.475(2) 2_655
C5 C7 2.393(2) .
C5 C8 2.785(2) .
C5 C10 2.401(3) .
C6 C8 2.407(3) .
C6 C10 2.769(3) .
C6 C12 2.390(2) .
C7 C9 2.421(3) .
C7 C10 2.388(2) .
C7 C12 2.747(2) .
C8 C11 2.523(2) .
C8 C12 2.400(2) .
C9 C10 2.505(2) .
C9 C11 2.974(2) .
C9 C18 3.581(4) 1_655
C11 C12 2.471(3) .
C12 O1 3.364(2) 2_655
C13 C15 2.404(3) .
C13 C16 2.730(3) .
C13 C17 2.393(3) .
C14 C16 2.332(3) .
C14 C17 2.730(4) .
C14 C18 2.367(4) .
C15 C15 3.479(5) 2_666
C15 C17 2.376(4) .
C15 C18 2.755(4) .
C16 C18 2.356(3) .
C18 C9 3.581(4) 1_455
Cl11 H3 3.5477 1_665
Cl11 H7 3.1565 .
Cl11 H15 3.5905 1_655
Cl11 H19 2.3246 .
Cl11 H31 3.4236 1_665
Cl11 H33 2.9960 1_665
Cl12 H3 3.3996 1_665
Cl12 H7 3.1806 .
Cl12 H19 2.5129 .
Cl12 H33 3.3035 1_665
Cl21 H3 3.3079 2_666
Cl21 H14 3.1371 2_666
Cl21 H19 2.0506 .
Cl22 H3 3.3646 2_666
Cl22 H14 3.3596 2_666
Cl22 H19 2.3115 .
Cl31 H6 2.7294 .
Cl31 H7 3.1757 .
Cl31 H14 2.8714 2_666
Cl31 H15 3.3327 2_666
Cl31 H19 1.7701 .
Cl32 H6 2.8165 .
Cl32 H7 3.1100 .
Cl32 H14 2.9306 2_666
Cl32 H15 3.5835 2_666
Cl32 H17 3.2456 .
Cl32 H19 2.2677 .
S1 H2 2.2994 .
S1 H3 2.3010 .
S1 H12 2.8481 2_655
S1 H14 2.8507 .
S1 H18 2.8401 .
S1 H111 3.4239 2_655
F4 H2 2.9029 2_666
F4 H15 2.5326 .
F4 H17 2.5324 .
F4 H31 3.1136 1_565
F4 H31 3.2373 2_666
F4 H32 3.2913 1_565
F4 H33 3.1998 1_565
F11 H3 3.0473 2_655
F11 H12 2.3382 .
F12 H3 3.3537 2_655
F12 H12 2.4386 .
F21 H18 3.1876 1_655
F22 H18 3.3629 1_655
F31 H3 3.4609 2_655
F31 H12 3.4034 .
F32 H3 2.9493 2_655
F32 H12 3.0241 .
O1 H2 3.2219 .
O1 H3 2.6146 .
O1 H12 3.0102 2_655
O1 H31 3.2546 .
O1 H32 2.6212 .
O1 H33 2.6619 .
O1 H111 2.1083 .
O1 H111 2.5060 2_655
O2 H2 2.6333 .
O2 H6 2.2642 .
O2 H15 2.6864 2_666
O2 H31 2.7091 .
O2 H32 3.2406 .
O2 H111 3.0010 .
N1 H6 2.6658 .
N1 H12 2.5452 .
N1 H18 3.5480 .
N1 H32 3.3227 .
N1 H101 3.3176 .
N1 H101 3.1782 2_655
N2 H7 3.3370 .
N2 H32 3.4371 1_665
N2 H33 2.9483 1_665
N2 H101 2.0603 1_665
C1 H12 3.2475 2_655
C1 H14 3.0989 .
C1 H31 2.7011 .
C1 H32 3.3286 .
C1 H33 2.6856 .
C1 H101 2.8968 .
C2 H2 2.0465 .
C2 H3 2.0454 .
C2 H31 2.0574 .
C2 H32 2.0508 .
C2 H33 2.0569 .
C2 H101 1.9652 .
C2 H111 2.4630 .
C3 H2 2.6817 .
C3 H3 2.6656 .
C3 H17 3.3798 1_545
C3 H101 2.4529 .
C3 H111 3.4878 .
C4 H2 2.6363 .
C4 H3 3.3202 .
C4 H6 2.7557 .
C4 H18 3.5846 .
C4 H31 2.6411 .
C4 H32 2.6637 .
C4 H33 3.3184 .
C4 H101 3.1346 .
C4 H111 1.8956 .
C5 H6 2.0625 .
C5 H7 3.2752 .
C5 H12 2.0537 .
C5 H101 3.2803 2_655
C5 H111 1.9360 .
C6 H7 2.0477 .
C6 H12 3.2751 .
C6 H18 3.4473 .
C6 H111 3.1739 .
C7 H6 2.0549 .
C8 H6 3.2879 .
C8 H7 2.0470 .
C8 H12 3.2834 .
C9 H7 2.5731 .
C9 H18 3.5780 1_655
C9 H33 3.4755 1_665
C9 H101 3.1040 1_665
C10 H7 3.2747 .
C10 H12 2.0431 .
C11 H12 2.6157 .
C12 H3 3.5420 2_655
C12 H6 3.2797 .
C12 H101 3.2113 2_655
C12 H111 2.4742 .
C13 H2 2.6584 .
C13 H3 3.5234 .
C13 H14 2.0433 .
C13 H15 3.2905 .
C13 H17 3.2813 .
C13 H18 2.0499 .
C14 H2 2.8073 .
C14 H15 2.0587 .
C14 H15 3.4201 2_666
C14 H18 3.2567 .
C15 H14 2.0408 .
C15 H15 3.3806 2_666
C15 H17 3.2558 .
C15 H19 3.5905 1_455
C16 H14 3.2175 .
C16 H15 2.0333 .
C16 H17 2.0402 .
C16 H18 3.2439 .
C16 H33 3.4211 1_565
C17 H6 3.5400 .
C17 H15 3.2602 .
C17 H18 2.0524 .
C17 H32 3.3513 1_565
C17 H33 3.4364 1_565
C18 H6 3.3301 .
C18 H14 3.2528 .
C18 H17 2.0596 .
C19 H14 3.5083 2_666
C19 H15 3.4879 1_655
H2 F4 2.9029 2_666
H3 Cl11 3.5477 1_445
H3 Cl12 3.3996 1_445
H3 Cl21 3.3079 2_666
H3 Cl22 3.3646 2_666
H3 F11 3.0473 2_655
H3 F12 3.3537 2_655
H3 F31 3.4609 2_655
H3 F32 2.9493 2_655
H3 C12 3.5420 2_655
H12 S1 2.8481 2_655
H12 O1 3.0102 2_655
H12 C1 3.2475 2_655
H14 Cl21 3.1371 2_666
H14 Cl22 3.3596 2_666
H14 Cl31 2.8714 2_666
H14 Cl32 2.9306 2_666
H14 C19 3.5083 2_666
H15 Cl11 3.5905 1_455
H15 Cl31 3.3327 2_666
H15 Cl32 3.5835 2_666
H15 O2 2.6864 2_666
H15 C14 3.4201 2_666
H15 C15 3.3806 2_666
H15 C19 3.4879 1_455
H17 C3 3.3798 1_565
H18 F21 3.1876 1_455
H18 F22 3.3629 1_455
H18 C9 3.5780 1_455
H19 C15 3.5905 1_655
H31 Cl11 3.4236 1_445
H31 F4 3.1136 1_545
H31 F4 3.2373 2_666
H32 F4 3.2913 1_545
H32 N2 3.4371 1_445
H32 C17 3.3513 1_545
H33 Cl11 2.9960 1_445
H33 Cl12 3.3035 1_445
H33 F4 3.1998 1_545
H33 N2 2.9483 1_445
H33 C9 3.4755 1_445
H33 C16 3.4211 1_545
H33 C17 3.4364 1_545
H101 N1 3.1782 2_655
H101 N2 2.0603 1_445
H101 C5 3.2803 2_655
H101 C9 3.1040 1_445
H101 C12 3.2113 2_655
H111 S1 3.4239 2_655
H111 O1 2.5060 2_655

loop_
_geom_hbond_atom_site_label_D
_geom_hbond_atom_site_label_H
_geom_hbond_atom_site_label_A
_geom_hbond_site_symmetry_A
_geom_hbond_distance_DH
_geom_hbond_distance_HA
_geom_hbond_distance_DA
_geom_hbond_angle_DHA
_geom_hbond_publ_flag
O1 H101 N2 1_445 0.90 2.06 2.957(3) 175 yes
N1 H111 O1 2_655 0.86 2.51 3.094(3) 126 yes

loop_
_geom_torsion_atom_site_label_1
_geom_torsion_atom_site_label_2
_geom_torsion_atom_site_label_3
_geom_torsion_atom_site_label_4
_geom_torsion
C13 S1 C1 C2 -102.30(10)
C1 S1 C13 C14 -62.2(2)
C5 N1 C4 O2 -2.0(4)
C5 N1 C4 C2 179.0(2)
C4 N1 C5 C6 -16.9(3)
S1 C1 C2 O1 -56.0(2)
O1 C2 C4 O2 174.4(2)
O1 C2 C4 N1 -6.6(3)
C1 C2 C4 O2 56.1(3)
C1 C2 C4 N1 -124.9(2)
N1 C5 C6 C7 -175.7(2)
N1 C5 C12 C10 175.7(2)
C5 C6 C7 C8 -0.4(4)
C6 C7 C8 C9 175.3(2)
C7 C8 C10 C11 -178.6(2)
C8 C10 C11 F11 164.7(4)
C8 C10 C11 F12 149.4(5)
C8 C10 C11 F21 48.0(6)
C8 C10 C11 F22 31.6(5)
C8 C10 C11 F31 -74.2(4)
C8 C10 C11 F32 -98.1(9)
C8 C10 C12 C5 0.6(3)
S1 C13 C14 C15 -179.1(3)
S1 C13 C18 C17 178.2(3)
C13 C14 C15 C16 1.5(5)
C14 C15 C16 F4 -179.6(3)
F4 C16 C17 C18 178.7(3)
C16 C17 C18 C13 0.2(4)
